data_2020607
loop_
_publ_author_name
'Mikhalyova, Elena A.'
'Trofimenko, Swiatoslaw'
'Zeller, Matthias'
'Addison, Anthony W.'
'Pavlishchuk, Vitaly V.'

_publ_section_title
;
 New homodinuclear tris(3-alkylpyrazolyl)borate complexes of Co^II^ and
 Ni^II^ with a tetraacetylethane dianion as a bridging ligand
;
_journal_coeditor_code YP3119
_journal_issue 11
_journal_name_full 'Acta Crystallographica Section C'
_journal_page_first 777
_journal_page_last 785
_journal_paper_doi 10.1107/S205322961601398X
_journal_volume 72
_journal_year 2016
_chemical_formula_iupac '[Ni2 (C24 H40 B N6)2 (C10 H12 O4)]'
_chemical_formula_moiety 'C58 H92 B2 N12 Ni2 O4'
_chemical_formula_sum 'C58 H92 B2 N12 Ni2 O4'
_chemical_formula_weight 1160.47
_chemical_name_systematic
(\m-3,4-Diacetylhexa-2,4-diene-2,5-diolato-\k^4^<i>O</i>^2^,<i>O</i>^3^:<i>O</i>^4^,<i>O</i>^5^)bis{[tris(3-neopentyl-1<i>H</i>-pyrazol-1-yl-\k<i>N</i>^2^)borato]nickel(II)}
_space_group_crystal_system orthorhombic
_space_group_IT_number 43
_space_group_name_Hall 'F 2 -2d'
_space_group_name_H-M_alt 'F d d 2'
_symmetry_space_group_name_Hall 'F 2 -2d'
_symmetry_space_group_name_H-M 'F d d 2'
_atom_sites_solution_hydrogens geom
_atom_sites_solution_primary direct
_atom_sites_solution_secondary difmap
_audit_creation_method SHELXL-2014/7
_cell_angle_alpha 90
_cell_angle_beta 90
_cell_angle_gamma 90
_cell_formula_units_Z 8
_cell_length_a 19.630(3)
_cell_length_b 61.387(10)
_cell_length_c 10.4220(17)
_cell_measurement_reflns_used 2424
_cell_measurement_temperature 100(2)
_cell_measurement_theta_max 30.51
_cell_measurement_theta_min 2.46
_cell_volume 12559(3)
_computing_cell_refinement
;
SAINT (Bruker, 2013)
;
_computing_data_collection
;
APEX2 (Bruker, 2009)
;
_computing_data_reduction
;
SAINT (Bruker, 2013)
;
_computing_publication_material
;
SHELXL2014 (Sheldrick, 2015)
;
_computing_structure_refinement
;
SHELXL2014 (Sheldrick, 2015) and
SHELXLE (H\"ubschle <i>et al.</i>,  2011)
;
_computing_structure_solution
;
SHELXS97 (Sheldrick, 2008)
;
_diffrn_ambient_temperature 100(2)
_diffrn_measured_fraction_theta_full 0.983
_diffrn_measured_fraction_theta_max 0.902
_diffrn_measurement_device_type 'Bruker SMART APEX CCD'
_diffrn_measurement_method '\w scans'
_diffrn_radiation_monochromator graphite
_diffrn_radiation_type MoK\a
_diffrn_radiation_wavelength 0.71073
_diffrn_reflns_av_R_equivalents 0.0214
_diffrn_reflns_limit_h_max 28
_diffrn_reflns_limit_h_min -22
_diffrn_reflns_limit_k_max 81
_diffrn_reflns_limit_k_min -83
_diffrn_reflns_limit_l_max 15
_diffrn_reflns_limit_l_min -10
_diffrn_reflns_number 14135
_diffrn_reflns_theta_full 28.000
_diffrn_reflns_theta_max 31.481
_diffrn_reflns_theta_min 2.178
_exptl_absorpt_coefficient_mu 0.652
_exptl_absorpt_correction_T_max 0.7463
_exptl_absorpt_correction_T_min 0.6087
_exptl_absorpt_correction_type multi-scan
_exptl_absorpt_process_details
;
(APEX2; Bruker, 2009)
;
_exptl_crystal_colour green
_exptl_crystal_density_diffrn 1.228
_exptl_crystal_description plate
_exptl_crystal_F_000 4976
_exptl_crystal_size_max 0.550
_exptl_crystal_size_mid 0.350
_exptl_crystal_size_min 0.180
_refine_diff_density_max 0.470
_refine_diff_density_min -0.252
_refine_ls_abs_structure_details
;
Flack <i>x</i> determined using 1695 quotients [(I+)-(I-)]/[(I+)+(I-)]
(Parsons <i>et al.</i>,  2013)
;
_refine_ls_abs_structure_Flack 0.014(6)
_refine_ls_extinction_method none
_refine_ls_goodness_of_fit_ref 1.024
_refine_ls_hydrogen_treatment constr
_refine_ls_matrix_type full
_refine_ls_number_parameters 363
_refine_ls_number_reflns 6859
_refine_ls_number_restraints 1
_refine_ls_restrained_S_all 1.024
_refine_ls_R_factor_all 0.0324
_refine_ls_R_factor_gt 0.0297
_refine_ls_shift/su_max 0.001
_refine_ls_shift/su_mean 0.000
_refine_ls_structure_factor_coef Fsqd
_refine_ls_weighting_details 'w=1/[\s^2^(Fo^2^)+(0.0386P)^2^] where P=(Fo^2^+2Fc^2^)/3'
_refine_ls_weighting_scheme calc
_refine_ls_wR_factor_gt 0.0695
_refine_ls_wR_factor_ref 0.0714
_reflns_number_gt 6456
_reflns_number_total 6859
_reflns_threshold_expression 'I > 2\s(I)'
_cod_data_source_file yp3119sup1.cif
_cod_data_source_block II
_cod_depositor_comments 'Adding full bibliography for 2020606--2020607.cif.'
_cod_database_code 2020607
_cod_database_fobs_code 2020607
_shelx_space_group_comment
;
The symmetry employed for this shelxl refinement is uniquely defined
by the following loop, which should always be used as a source of
symmetry information in preference to the above space-group names.
They are only intended as comments.
;
_shelx_estimated_absorpt_t_min 0.715
_shelx_estimated_absorpt_t_max 0.892

loop_
_space_group_symop_operation_xyz
'x, y, z'
'-x, -y, z'
'x+1/4, -y+1/4, z+1/4'
'-x+1/4, y+1/4, z+1/4'
'x, y+1/2, z+1/2'
'-x, -y+1/2, z+1/2'
'x+1/4, -y+3/4, z+3/4'
'-x+1/4, y+3/4, z+3/4'
'x+1/2, y, z+1/2'
'-x+1/2, -y, z+1/2'
'x+3/4, -y+1/4, z+3/4'
'-x+3/4, y+1/4, z+3/4'
'x+1/2, y+1/2, z'
'-x+1/2, -y+1/2, z'
'x+3/4, -y+3/4, z+1/4'
'-x+3/4, y+3/4, z+1/4'

loop_
_atom_site_type_symbol
_atom_site_label
_atom_site_fract_x
_atom_site_fract_y
_atom_site_fract_z
_atom_site_U_iso_or_equiv
_atom_site_adp_type
_atom_site_calc_flag
_atom_site_occupancy
B B1 0.37055(12) 0.10916(4) 0.5864(3) 0.0219(5) Uani d 1
H H1A 0.3581 0.1248 0.5754 0.026 Uiso calc 1
C C1 0.47381(12) 0.11648(4) 0.4340(2) 0.0267(5) Uani d 1
H H1 0.4635 0.1310 0.4097 0.032 Uiso calc 1
C C2 0.52857(11) 0.10444(4) 0.3913(2) 0.0270(5) Uani d 1
H H2 0.5627 0.1089 0.3324 0.032 Uiso calc 1
C C3 0.52324(10) 0.08436(3) 0.4529(2) 0.0188(4) Uani d 1
C C4 0.57074(10) 0.06531(4) 0.4512(2) 0.0191(4) Uani d 1
H H4A 0.5807 0.0614 0.3609 0.023 Uiso calc 1
H H4B 0.5477 0.0527 0.4912 0.023 Uiso calc 1
C C5 0.63898(10) 0.06946(4) 0.5222(2) 0.0231(4) Uani d 1
C C6 0.62526(12) 0.07878(4) 0.6556(2) 0.0295(5) Uani d 1
H H6A 0.6040 0.0931 0.6474 0.044 Uiso calc 1
H H6B 0.6683 0.0802 0.7024 0.044 Uiso calc 1
H H6C 0.5947 0.0690 0.7025 0.044 Uiso calc 1
C C7 0.68441(12) 0.08515(4) 0.4467(3) 0.0348(6) Uani d 1
H H7A 0.7286 0.0865 0.4898 0.052 Uiso calc 1
H H7B 0.6625 0.0995 0.4423 0.052 Uiso calc 1
H H7C 0.6913 0.0795 0.3597 0.052 Uiso calc 1
C C8 0.67610(11) 0.04760(4) 0.5353(3) 0.0301(5) Uani d 1
H H8A 0.6475 0.0374 0.5833 0.045 Uiso calc 1
H H8B 0.7192 0.0498 0.5810 0.045 Uiso calc 1
H H8C 0.6854 0.0417 0.4498 0.045 Uiso calc 1
C C9 0.25174(11) 0.09967(4) 0.4912(2) 0.0281(5) Uani d 1
H H9 0.2342 0.1140 0.4810 0.034 Uiso calc 1
C C10 0.21725(11) 0.08056(4) 0.4659(2) 0.0282(5) Uani d 1
H H10 0.1719 0.0791 0.4352 0.034 Uiso calc 1
C C11 0.26302(10) 0.06371(4) 0.4948(2) 0.0200(4) Uani d 1
C C12 0.25217(10) 0.03965(4) 0.4824(2) 0.0204(4) Uani d 1
H H12A 0.2957 0.0329 0.4558 0.024 Uiso calc 1
H H12B 0.2188 0.0371 0.4128 0.024 Uiso calc 1
C C13 0.22668(10) 0.02784(4) 0.6043(2) 0.0208(4) Uani d 1
C C14 0.15758(10) 0.03700(4) 0.6446(2) 0.0269(5) Uani d 1
H H14A 0.1624 0.0525 0.6662 0.040 Uiso calc 1
H H14B 0.1409 0.0290 0.7197 0.040 Uiso calc 1
H H14C 0.1251 0.0354 0.5738 0.040 Uiso calc 1
C C15 0.27762(11) 0.03029(4) 0.7140(2) 0.0255(5) Uani d 1
H H15A 0.2619 0.0219 0.7882 0.038 Uiso calc 1
H H15B 0.2813 0.0457 0.7378 0.038 Uiso calc 1
H H15C 0.3223 0.0249 0.6865 0.038 Uiso calc 1
C C16 0.21881(13) 0.00371(4) 0.5716(3) 0.0341(6) Uani d 1
H H16A 0.2036 -0.0042 0.6479 0.051 Uiso calc 1
H H16B 0.2627 -0.0021 0.5429 0.051 Uiso calc 1
H H16C 0.1851 0.0020 0.5031 0.051 Uiso calc 1
C C17 0.36068(12) 0.11557(4) 0.8318(3) 0.0275(5) Uani d 1
H H17 0.3488 0.1306 0.8308 0.033 Uiso calc 1
C C18 0.36290(12) 0.10255(4) 0.9386(2) 0.0283(5) Uani d 1
H H18 0.3533 0.1067 1.0246 0.034 Uiso calc 1
C C19 0.38236(9) 0.08187(4) 0.8942(2) 0.0189(4) Uani d 1
C C20 0.39073(11) 0.06090(4) 0.9647(2) 0.0217(4) Uani d 1
H H20A 0.4110 0.0501 0.9051 0.026 Uiso calc 1
H H20B 0.3449 0.0555 0.9881 0.026 Uiso calc 1
C C21 0.43480(12) 0.06150(4) 1.0878(2) 0.0274(5) Uani d 1
C C22 0.50163(12) 0.07339(5) 1.0612(3) 0.0355(6) Uani d 1
H H22A 0.5318 0.0720 1.1356 0.053 Uiso calc 1
H H22B 0.4923 0.0888 1.0453 0.053 Uiso calc 1
H H22C 0.5236 0.0670 0.9857 0.053 Uiso calc 1
C C23 0.39712(16) 0.07195(7) 1.1994(3) 0.0492(8) Uani d 1
H H23A 0.3928 0.0876 1.1843 0.074 Uiso calc 1
H H23B 0.4226 0.0695 1.2790 0.074 Uiso calc 1
H H23C 0.3517 0.0655 1.2070 0.074 Uiso calc 1
C C24 0.45045(14) 0.03787(5) 1.1239(3) 0.0422(7) Uani d 1
H H24A 0.4769 0.0376 1.2037 0.063 Uiso calc 1
H H24B 0.4768 0.0310 1.0551 0.063 Uiso calc 1
H H24C 0.4077 0.0299 1.1361 0.063 Uiso calc 1
C C25 0.41526(10) 0.00150(3) 0.4107(2) 0.0184(4) Uani d 1
H H25A 0.4394 0.0042 0.3299 0.028 Uiso calc 1
H H25B 0.3661 0.0031 0.3969 0.028 Uiso calc 1
H H25C 0.4250 -0.0133 0.4404 0.028 Uiso calc 1
C C26 0.43874(9) 0.01771(3) 0.51069(18) 0.0139(3) Uani d 1
C C27 0.48565(8) 0.01132(3) 0.60721(19) 0.0139(3) Uani d 1
C C28 0.50625(9) 0.02637(3) 0.70239(18) 0.0152(4) Uani d 1
C C29 0.56187(11) 0.02021(4) 0.7966(2) 0.0225(4) Uani d 1
H H29A 0.5417 0.0127 0.8702 0.034 Uiso calc 1
H H29B 0.5852 0.0334 0.8262 0.034 Uiso calc 1
H H29C 0.5947 0.0106 0.7542 0.034 Uiso calc 1
N N1 0.43755(9) 0.10416(3) 0.51571(19) 0.0208(4) Uani d 1
N N2 0.46739(8) 0.08416(3) 0.52719(17) 0.0165(3) Uani d 1
N N3 0.31409(9) 0.09451(3) 0.5326(2) 0.0226(4) Uani d 1
N N4 0.32183(8) 0.07232(3) 0.53559(18) 0.0183(3) Uani d 1
N N5 0.37796(8) 0.10367(3) 0.72915(19) 0.0205(4) Uani d 1
N N6 0.39141(8) 0.08273(3) 0.76695(18) 0.0172(3) Uani d 1
Ni Ni1 0.41180(2) 0.06133(2) 0.61902(2) 0.01362(6) Uani d 1
O O1 0.41345(6) 0.03656(2) 0.49760(14) 0.0157(3) Uani d 1
O O2 0.48155(7) 0.04526(2) 0.71942(14) 0.0169(3) Uani d 1

loop_
_atom_site_aniso_label
_atom_site_aniso_U_11
_atom_site_aniso_U_22
_atom_site_aniso_U_33
_atom_site_aniso_U_12
_atom_site_aniso_U_13
_atom_site_aniso_U_23
B1 0.0235(10) 0.0151(12) 0.0273(13) 0.0042(8) 0.0004(9) 0.0024(9)
C1 0.0329(11) 0.0168(12) 0.0305(12) -0.0013(9) 0.0029(9) 0.0075(9)
C2 0.0306(10) 0.0240(12) 0.0264(13) -0.0032(9) 0.0073(9) 0.0059(9)
C3 0.0220(9) 0.0179(10) 0.0164(9) -0.0043(7) 0.0024(7) -0.0011(8)
C4 0.0204(8) 0.0178(10) 0.0191(10) -0.0031(7) 0.0029(7) -0.0036(8)
C5 0.0196(9) 0.0227(11) 0.0270(11) -0.0031(8) 0.0029(8) -0.0071(9)
C6 0.0279(10) 0.0300(13) 0.0306(13) -0.0049(9) -0.0035(9) -0.0105(10)
C7 0.0275(10) 0.0325(14) 0.0445(16) -0.0110(10) 0.0106(11) -0.0076(12)
C8 0.0199(9) 0.0300(13) 0.0405(14) 0.0005(9) -0.0020(9) -0.0074(11)
C9 0.0251(10) 0.0262(13) 0.0330(13) 0.0101(9) -0.0028(9) 0.0079(10)
C10 0.0212(9) 0.0340(14) 0.0293(12) 0.0049(9) -0.0071(9) 0.0092(10)
C11 0.0178(8) 0.0292(12) 0.0132(9) 0.0012(8) -0.0021(7) 0.0024(8)
C12 0.0173(8) 0.0270(12) 0.0169(9) -0.0008(8) -0.0014(7) -0.0034(8)
C13 0.0190(8) 0.0229(11) 0.0206(11) 0.0000(7) 0.0026(8) -0.0021(9)
C14 0.0208(9) 0.0352(14) 0.0248(12) 0.0007(8) 0.0047(8) -0.0008(10)
C15 0.0234(9) 0.0326(13) 0.0205(10) 0.0023(9) 0.0002(8) 0.0052(9)
C16 0.0362(12) 0.0255(13) 0.0407(14) -0.0037(10) 0.0106(11) -0.0046(11)
C17 0.0272(10) 0.0186(12) 0.0367(13) 0.0028(8) 0.0043(9) -0.0086(10)
C18 0.0311(11) 0.0279(13) 0.0259(12) 0.0023(9) 0.0050(9) -0.0111(10)
C19 0.0173(8) 0.0224(11) 0.0169(10) -0.0010(7) -0.0007(7) -0.0053(8)
C20 0.0234(9) 0.0281(13) 0.0137(9) -0.0023(8) -0.0002(8) 0.0002(8)
C21 0.0247(10) 0.0415(15) 0.0159(10) -0.0046(9) -0.0029(8) 0.0034(10)
C22 0.0237(11) 0.0444(17) 0.0382(15) -0.0065(10) -0.0079(10) 0.0068(12)
C23 0.0472(15) 0.083(3) 0.0174(12) -0.0084(16) -0.0008(11) -0.0104(15)
C24 0.0433(13) 0.0500(17) 0.0334(13) -0.0113(12) -0.0130(12) 0.0224(14)
C25 0.0219(9) 0.0162(10) 0.0170(9) -0.0007(7) -0.0044(7) -0.0015(8)
C26 0.0152(7) 0.0138(9) 0.0126(8) -0.0008(6) 0.0017(6) 0.0014(7)
C27 0.0146(7) 0.0140(9) 0.0131(8) 0.0020(6) 0.0012(6) 0.0007(7)
C28 0.0159(8) 0.0154(10) 0.0144(9) 0.0006(7) -0.0003(7) 0.0019(7)
C29 0.0266(10) 0.0183(11) 0.0224(10) 0.0045(8) -0.0106(8) -0.0022(8)
N1 0.0238(8) 0.0153(9) 0.0233(9) 0.0021(7) 0.0015(7) 0.0053(7)
N2 0.0196(7) 0.0119(8) 0.0181(8) 0.0012(6) -0.0004(6) 0.0004(6)
N3 0.0226(8) 0.0184(9) 0.0267(9) 0.0050(7) -0.0020(7) 0.0052(8)
N4 0.0192(7) 0.0175(9) 0.0182(8) 0.0023(6) -0.0018(6) 0.0028(7)
N5 0.0211(8) 0.0143(9) 0.0261(10) 0.0036(6) 0.0019(7) -0.0011(7)
N6 0.0194(7) 0.0125(8) 0.0196(8) 0.0017(6) -0.0007(6) -0.0005(7)
Ni1 0.01520(9) 0.01223(11) 0.01345(10) 0.00120(9) -0.00035(9) 0.00088(10)
O1 0.0174(6) 0.0156(7) 0.0142(7) 0.0013(5) -0.0019(5) 0.0008(5)
O2 0.0202(6) 0.0142(7) 0.0163(7) 0.0033(5) -0.0030(5) -0.0017(6)

loop_
_atom_type_symbol
_atom_type_description
_atom_type_scat_dispersion_real
_atom_type_scat_dispersion_imag
_atom_type_scat_source
C C 0.0033 0.0016 'International Tables Vol C Tables 4.2.6.8 and 6.1.1.4'
H H 0.0000 0.0000 'International Tables Vol C Tables 4.2.6.8 and 6.1.1.4'
B B 0.0013 0.0007 'International Tables Vol C Tables 4.2.6.8 and 6.1.1.4'
N N 0.0061 0.0033 'International Tables Vol C Tables 4.2.6.8 and 6.1.1.4'
O O 0.0106 0.0060 'International Tables Vol C Tables 4.2.6.8 and 6.1.1.4'
Ni Ni 0.3393 1.1124 'International Tables Vol C Tables 4.2.6.8 and 6.1.1.4'

loop_
_geom_angle_atom_site_label_1
_geom_angle_atom_site_label_2
_geom_angle_atom_site_label_3
_geom_angle_site_symmetry_3
_geom_angle
N5 B1 N3 . 107.09(19)
N5 B1 N1 . 109.85(17)
N3 B1 N1 . 109.02(19)
N5 B1 H1A . 110.3
N3 B1 H1A . 110.3
N1 B1 H1A . 110.3
N1 C1 C2 . 108.4(2)
N1 C1 H1 . 125.8
C2 C1 H1 . 125.8
C1 C2 C3 . 105.48(19)
C1 C2 H2 . 127.3
C3 C2 H2 . 127.3
N2 C3 C2 . 109.59(19)
N2 C3 C4 . 120.59(19)
C2 C3 C4 . 129.73(19)
C3 C4 C5 . 113.81(18)
C3 C4 H4A . 108.8
C5 C4 H4A . 108.8
C3 C4 H4B . 108.8
C5 C4 H4B . 108.8
H4A C4 H4B . 107.7
C6 C5 C7 . 109.6(2)
C6 C5 C8 . 109.3(2)
C7 C5 C8 . 108.65(19)
C6 C5 C4 . 110.09(17)
C7 C5 C4 . 111.2(2)
C8 C5 C4 . 107.98(18)
C5 C6 H6A . 109.5
C5 C6 H6B . 109.5
H6A C6 H6B . 109.5
C5 C6 H6C . 109.5
H6A C6 H6C . 109.5
H6B C6 H6C . 109.5
C5 C7 H7A . 109.5
C5 C7 H7B . 109.5
H7A C7 H7B . 109.5
C5 C7 H7C . 109.5
H7A C7 H7C . 109.5
H7B C7 H7C . 109.5
C5 C8 H8A . 109.5
C5 C8 H8B . 109.5
H8A C8 H8B . 109.5
C5 C8 H8C . 109.5
H8A C8 H8C . 109.5
H8B C8 H8C . 109.5
N3 C9 C10 . 108.0(2)
N3 C9 H9 . 126.0
C10 C9 H9 . 126.0
C9 C10 C11 . 105.74(19)
C9 C10 H10 . 127.1
C11 C10 H10 . 127.1
N4 C11 C10 . 109.2(2)
N4 C11 C12 . 122.64(18)
C10 C11 C12 . 128.12(19)
C11 C12 C13 . 115.98(18)
C11 C12 H12A . 108.3
C13 C12 H12A . 108.3
C11 C12 H12B . 108.3
C13 C12 H12B . 108.3
H12A C12 H12B . 107.4
C15 C13 C14 . 109.82(19)
C15 C13 C16 . 109.2(2)
C14 C13 C16 . 109.18(18)
C15 C13 C12 . 110.92(16)
C14 C13 C12 . 109.95(18)
C16 C13 C12 . 107.74(18)
C13 C14 H14A . 109.5
C13 C14 H14B . 109.5
H14A C14 H14B . 109.5
C13 C14 H14C . 109.5
H14A C14 H14C . 109.5
H14B C14 H14C . 109.5
C13 C15 H15A . 109.5
C13 C15 H15B . 109.5
H15A C15 H15B . 109.5
C13 C15 H15C . 109.5
H15A C15 H15C . 109.5
H15B C15 H15C . 109.5
C13 C16 H16A . 109.5
C13 C16 H16B . 109.5
H16A C16 H16B . 109.5
C13 C16 H16C . 109.5
H16A C16 H16C . 109.5
H16B C16 H16C . 109.5
N5 C17 C18 . 108.8(2)
N5 C17 H17 . 125.6
C18 C17 H17 . 125.6
C17 C18 C19 . 105.6(2)
C17 C18 H18 . 127.2
C19 C18 H18 . 127.2
N6 C19 C18 . 109.1(2)
N6 C19 C20 . 120.49(19)
C18 C19 C20 . 130.4(2)
C19 C20 C21 . 116.74(19)
C19 C20 H20A . 108.1
C21 C20 H20A . 108.1
C19 C20 H20B . 108.1
C21 C20 H20B . 108.1
H20A C20 H20B . 107.3
C23 C21 C22 . 110.8(2)
C23 C21 C24 . 108.1(2)
C22 C21 C24 . 109.0(2)
C23 C21 C20 . 111.9(2)
C22 C21 C20 . 109.91(19)
C24 C21 C20 . 107.1(2)
C21 C22 H22A . 109.5
C21 C22 H22B . 109.5
H22A C22 H22B . 109.5
C21 C22 H22C . 109.5
H22A C22 H22C . 109.5
H22B C22 H22C . 109.5
C21 C23 H23A . 109.5
C21 C23 H23B . 109.5
H23A C23 H23B . 109.5
C21 C23 H23C . 109.5
H23A C23 H23C . 109.5
H23B C23 H23C . 109.5
C21 C24 H24A . 109.5
C21 C24 H24B . 109.5
H24A C24 H24B . 109.5
C21 C24 H24C . 109.5
H24A C24 H24C . 109.5
H24B C24 H24C . 109.5
C26 C25 H25A . 109.5
C26 C25 H25B . 109.5
H25A C25 H25B . 109.5
C26 C25 H25C . 109.5
H25A C25 H25C . 109.5
H25B C25 H25C . 109.5
O1 C26 C27 . 125.68(18)
O1 C26 C25 . 114.03(17)
C27 C26 C25 . 120.28(18)
C28 C27 C26 . 120.12(17)
C28 C27 C27 2_655 119.86(14)
C26 C27 C27 2_655 120.01(15)
O2 C28 C27 . 125.85(17)
O2 C28 C29 . 114.37(18)
C27 C28 C29 . 119.78(18)
C28 C29 H29A . 109.5
C28 C29 H29B . 109.5
H29A C29 H29B . 109.5
C28 C29 H29C . 109.5
H29A C29 H29C . 109.5
H29B C29 H29C . 109.5
C1 N1 N2 . 109.54(18)
C1 N1 B1 . 130.09(19)
N2 N1 B1 . 120.30(18)
C3 N2 N1 . 106.95(17)
C3 N2 Ni1 . 136.21(15)
N1 N2 Ni1 . 115.72(12)
C9 N3 N4 . 110.16(19)
C9 N3 B1 . 129.9(2)
N4 N3 B1 . 119.65(17)
C11 N4 N3 . 106.84(17)
C11 N4 Ni1 . 137.41(15)
N3 N4 Ni1 . 115.19(13)
C17 N5 N6 . 109.33(19)
C17 N5 B1 . 129.2(2)
N6 N5 B1 . 120.26(18)
C19 N6 N5 . 107.22(18)
C19 N6 Ni1 . 137.75(15)
N5 N6 Ni1 . 114.80(14)
O1 Ni1 O2 . 86.79(6)
O1 Ni1 N2 . 102.80(7)
O2 Ni1 N2 . 102.82(6)
O1 Ni1 N6 . 165.87(6)
O2 Ni1 N6 . 93.22(6)
N2 Ni1 N6 . 90.98(7)
O1 Ni1 N4 . 89.77(6)
O2 Ni1 N4 . 165.14(7)
N2 Ni1 N4 . 92.04(7)
N6 Ni1 N4 . 86.63(7)
C26 O1 Ni1 . 129.77(13)
C28 O2 Ni1 . 130.05(13)

loop_
_geom_bond_atom_site_label_1
_geom_bond_atom_site_label_2
_geom_bond_site_symmetry_2
_geom_bond_distance
B1 N5 . 1.533(3)
B1 N3 . 1.533(3)
B1 N1 . 1.538(3)
B1 H1A . 1.0000
C1 N1 . 1.343(3)
C1 C2 . 1.378(3)
C1 H1 . 0.9500
C2 C3 . 1.393(3)
C2 H2 . 0.9500
C3 N2 . 1.342(3)
C3 C4 . 1.496(3)
C4 C5 . 1.552(3)
C4 H4A . 0.9900
C4 H4B . 0.9900
C5 C6 . 1.527(3)
C5 C7 . 1.530(3)
C5 C8 . 1.533(3)
C6 H6A . 0.9800
C6 H6B . 0.9800
C6 H6C . 0.9800
C7 H7A . 0.9800
C7 H7B . 0.9800
C7 H7C . 0.9800
C8 H8A . 0.9800
C8 H8B . 0.9800
C8 H8C . 0.9800
C9 N3 . 1.336(3)
C9 C10 . 1.380(4)
C9 H9 . 0.9500
C10 C11 . 1.403(3)
C10 H10 . 0.9500
C11 N4 . 1.339(3)
C11 C12 . 1.498(3)
C12 C13 . 1.545(3)
C12 H12A . 0.9900
C12 H12B . 0.9900
C13 C15 . 1.526(3)
C13 C14 . 1.527(3)
C13 C16 . 1.528(3)
C14 H14A . 0.9800
C14 H14B . 0.9800
C14 H14C . 0.9800
C15 H15A . 0.9800
C15 H15B . 0.9800
C15 H15C . 0.9800
C16 H16A . 0.9800
C16 H16B . 0.9800
C16 H16C . 0.9800
C17 N5 . 1.339(3)
C17 C18 . 1.371(4)
C17 H17 . 0.9500
C18 C19 . 1.405(3)
C18 H18 . 0.9500
C19 N6 . 1.339(3)
C19 C20 . 1.491(3)
C20 C21 . 1.548(3)
C20 H20A . 0.9900
C20 H20B . 0.9900
C21 C23 . 1.520(4)
C21 C22 . 1.527(3)
C21 C24 . 1.530(4)
C22 H22A . 0.9800
C22 H22B . 0.9800
C22 H22C . 0.9800
C23 H23A . 0.9800
C23 H23B . 0.9800
C23 H23C . 0.9800
C24 H24A . 0.9800
C24 H24B . 0.9800
C24 H24C . 0.9800
C25 C26 . 1.513(3)
C25 H25A . 0.9800
C25 H25B . 0.9800
C25 H25C . 0.9800
C26 O1 . 1.267(2)
C26 C27 . 1.419(3)
C27 C28 . 1.415(3)
C27 C27 2_655 1.499(4)
C28 O2 . 1.269(2)
C28 C29 . 1.516(3)
C29 H29A . 0.9800
C29 H29B . 0.9800
C29 H29C . 0.9800
N1 N2 . 1.365(2)
N2 Ni1 . 2.0177(17)
N3 N4 . 1.371(3)
N4 Ni1 . 2.0810(17)
N5 N6 . 1.370(3)
N6 Ni1 . 2.0645(18)
Ni1 O1 . 1.9785(15)
Ni1 O2 . 1.9856(14)

loop_
_geom_torsion_atom_site_label_1
_geom_torsion_atom_site_label_2
_geom_torsion_atom_site_label_3
_geom_torsion_atom_site_label_4
_geom_torsion_site_symmetry_1
_geom_torsion_site_symmetry_4
_geom_torsion
N1 C1 C2 C3 . . -0.5(3)
C1 C2 C3 N2 . . 1.1(3)
C1 C2 C3 C4 . . -175.3(2)
N2 C3 C4 C5 . . -106.7(2)
C2 C3 C4 C5 . . 69.3(3)
C3 C4 C5 C6 . . 50.0(3)
C3 C4 C5 C7 . . -71.7(2)
C3 C4 C5 C8 . . 169.25(19)
N3 C9 C10 C11 . . 0.0(3)
C9 C10 C11 N4 . . 0.1(3)
C9 C10 C11 C12 . . -178.9(2)
N4 C11 C12 C13 . . 87.5(2)
C10 C11 C12 C13 . . -93.6(3)
C11 C12 C13 C15 . . -60.7(2)
C11 C12 C13 C14 . . 61.0(2)
C11 C12 C13 C16 . . 179.87(18)
N5 C17 C18 C19 . . -0.3(3)
C17 C18 C19 N6 . . 0.2(2)
C17 C18 C19 C20 . . -177.4(2)
N6 C19 C20 C21 . . 132.3(2)
C18 C19 C20 C21 . . -50.3(3)
C19 C20 C21 C23 . . 75.4(3)
C19 C20 C21 C22 . . -48.1(3)
C19 C20 C21 C24 . . -166.4(2)
O1 C26 C27 C28 . . 2.2(3)
C25 C26 C27 C28 . . -178.51(17)
O1 C26 C27 C27 . 2_655 -176.77(18)
C25 C26 C27 C27 . 2_655 2.5(3)
C26 C27 C28 O2 . . 7.4(3)
C27 C27 C28 O2 2_655 . -173.57(18)
C26 C27 C28 C29 . . -173.53(18)
C27 C27 C28 C29 2_655 . 5.5(3)
C2 C1 N1 N2 . . -0.2(3)
C2 C1 N1 B1 . . -177.2(2)
N5 B1 N1 C1 . . -130.8(2)
N3 B1 N1 C1 . . 112.1(3)
N5 B1 N1 N2 . . 52.4(3)
N3 B1 N1 N2 . . -64.6(2)
C2 C3 N2 N1 . . -1.2(2)
C4 C3 N2 N1 . . 175.53(18)
C2 C3 N2 Ni1 . . 165.56(17)
C4 C3 N2 Ni1 . . -17.7(3)
C1 N1 N2 C3 . . 0.9(2)
B1 N1 N2 C3 . . 178.23(19)
C1 N1 N2 Ni1 . . -168.98(15)
B1 N1 N2 Ni1 . . 8.3(2)
C10 C9 N3 N4 . . -0.1(3)
C10 C9 N3 B1 . . -173.3(2)
N5 B1 N3 C9 . . 111.1(3)
N1 B1 N3 C9 . . -130.1(2)
N5 B1 N3 N4 . . -61.5(2)
N1 B1 N3 N4 . . 57.3(3)
C10 C11 N4 N3 . . -0.2(2)
C12 C11 N4 N3 . . 178.88(19)
C10 C11 N4 Ni1 . . 170.40(18)
C12 C11 N4 Ni1 . . -10.5(3)
C9 N3 N4 C11 . . 0.2(2)
B1 N3 N4 C11 . . 174.1(2)
C9 N3 N4 Ni1 . . -172.80(16)
B1 N3 N4 Ni1 . . 1.2(2)
C18 C17 N5 N6 . . 0.3(2)
C18 C17 N5 B1 . . 167.3(2)
N3 B1 N5 C17 . . -109.2(2)
N1 B1 N5 C17 . . 132.6(2)
N3 B1 N5 N6 . . 56.6(2)
N1 B1 N5 N6 . . -61.7(2)
C18 C19 N6 N5 . . -0.1(2)
C20 C19 N6 N5 . . 177.82(17)
C18 C19 N6 Ni1 . . -174.13(16)
C20 C19 N6 Ni1 . . 3.7(3)
C17 N5 N6 C19 . . -0.1(2)
B1 N5 N6 C19 . . -168.47(17)
C17 N5 N6 Ni1 . . 175.48(14)
B1 N5 N6 Ni1 . . 7.1(2)
C27 C26 O1 Ni1 . . -14.9(3)
C25 C26 O1 Ni1 . . 165.82(12)
C27 C28 O2 Ni1 . . -4.0(3)
C29 C28 O2 Ni1 . . 176.93(14)
